data_4342812
loop_
_publ_author_name
'Vasilchenko, Danila'
'Berdugin, Semen'
'Tkachev, Sergey'
'Baidina, Iraida'
'Romanenko, Galina'
'Gerasko, Olga'
'Korenev, Sergey'

_publ_section_title
;
 Polynuclear Hydroxido-Bridged Complexes of Platinum(IV) with Terminal
 Nitrato Ligands.
;
_journal_issue 10
_journal_name_full 'Inorganic chemistry'
_journal_page_first 4644
_journal_page_last 4651
_journal_paper_doi 10.1021/ic502896s
_journal_volume 54
_journal_year 2015
_chemical_formula_moiety 'H6 N10 O36 Pt4, C36 H36 N24 O12, 25(H2O)'
_chemical_formula_sum 'C36 H92 N34 O73 Pt4'
_chemical_formula_weight 2949.79
_chemical_properties_physical moisture-sensitive
_space_group_IT_number 2
_symmetry_cell_setting triclinic
_symmetry_Int_Tables_number 2
_symmetry_space_group_name_Hall '-P 1'
_symmetry_space_group_name_H-M 'P -1'
_atom_sites_solution_hydrogens geom
_atom_sites_solution_primary direct
_atom_sites_solution_secondary difmap
_audit_creation_method SHELXL-97
_cell_angle_alpha 66.238(5)
_cell_angle_beta 71.669(5)
_cell_angle_gamma 79.704(5)
_cell_formula_units_Z 1
_cell_length_a 11.130(2)
_cell_length_b 14.730(3)
_cell_length_c 15.637(3)
_cell_measurement_reflns_used 8961
_cell_measurement_temperature 296(2)
_cell_measurement_theta_max 2.48
_cell_measurement_theta_min 28.36
_cell_volume 2223.2(7)
_computing_cell_refinement 'Bruker SAINT'
_computing_data_collection 'Bruker Apex2'
_computing_data_reduction 'Bruker saint'
_computing_molecular_graphics 'local programs'
_computing_publication_material 'local programs'
_computing_structure_refinement 'SHELXL-97 (Sheldrick, 2008)'
_computing_structure_solution 'SHELXS-97 (Sheldrick, 2008)'
_diffrn_ambient_temperature 296(2)
_diffrn_detector_area_resol_mean 25
_diffrn_measured_fraction_theta_full 0.997
_diffrn_measured_fraction_theta_max 0.975
_diffrn_measurement_device_type 'Bruker Nonius X8Apex CCD area-detector'
_diffrn_measurement_method '\f and \w scans'
_diffrn_radiation_probe x-ray
_diffrn_radiation_type MoK\a
_diffrn_radiation_wavelength 0.71073
_diffrn_reflns_av_R_equivalents 0.0688
_diffrn_reflns_av_unetI/netI 0.0754
_diffrn_reflns_laue_measured_fraction_full 0.997
_diffrn_reflns_laue_measured_fraction_max 0.975
_diffrn_reflns_limit_h_max 15
_diffrn_reflns_limit_h_min -15
_diffrn_reflns_limit_k_max 20
_diffrn_reflns_limit_k_min -20
_diffrn_reflns_limit_l_max 21
_diffrn_reflns_limit_l_min -21
_diffrn_reflns_number 45421
_diffrn_reflns_point_group_measured_fraction_full 0.997
_diffrn_reflns_point_group_measured_fraction_max 0.975
_diffrn_reflns_theta_full 25.25
_diffrn_reflns_theta_max 29.878
_diffrn_reflns_theta_min 1.513
_diffrn_source 'fine-focus sealed tube'
_exptl_absorpt_coefficient_mu 6.419
_exptl_absorpt_correction_T_max 0.7404
_exptl_absorpt_correction_T_min 0.5141
_exptl_absorpt_correction_type multi-scan
_exptl_absorpt_process_details 'SADABS (Bruker, 2005)'
_exptl_crystal_colour yellow
_exptl_crystal_density_diffrn 2.203
_exptl_crystal_density_method 'not measured'
_exptl_crystal_description needle
_exptl_crystal_F_000 1442
_exptl_crystal_recrystallization_method 'nitric acid'
_exptl_crystal_size_max 0.12
_exptl_crystal_size_mid 0.05
_exptl_crystal_size_min 0.05
_platon_squeeze_details
;
The unit cell contains 25  water molecules (248 electron count/cell) 
which have been treated as a diffuse contribution to the overall
scattering without specific atom positions by SQUEEZE/PLATON.
;
_refine_diff_density_max 1.564
_refine_diff_density_min -1.346
_refine_diff_density_rms 0.137
_refine_ls_extinction_method none
_refine_ls_goodness_of_fit_ref 0.906
_refine_ls_hydrogen_treatment constr
_refine_ls_matrix_type full
_refine_ls_number_parameters 550
_refine_ls_number_reflns 12523
_refine_ls_number_restraints 0
_refine_ls_restrained_S_all 0.906
_refine_ls_R_factor_all 0.0668
_refine_ls_R_factor_gt 0.0362
_refine_ls_shift/su_max 0.002
_refine_ls_shift/su_mean 0.000
_refine_ls_structure_factor_coef Fsqd
_refine_ls_weighting_details 'w=1/[\s^2^(Fo^2^)+(0.0297P)^2^] where P=(Fo^2^+2Fc^2^)/3'
_refine_ls_weighting_scheme calc
_refine_ls_wR_factor_gt 0.0743
_refine_ls_wR_factor_ref 0.0791
_reflns_number_gt 8363
_reflns_number_total 12523
_reflns_threshold_expression >2sigma(I)
_cod_data_source_file ic502896s_si_004.cif
_cod_data_source_block k_sq
_cod_depositor_comments 'Adding full bibliography for 4342811--4342813.cif.'
_cod_original_cell_volume 2223.3(7)
_cod_database_code 4342812
_shelx_estimated_absorpt_t_max 0.740
_shelx_estimated_absorpt_t_min 0.513

loop_
_space_group_symop_operation_xyz
'x, y, z'
'-x, -y, -z'

loop_
_atom_site_label
_atom_site_type_symbol
_atom_site_fract_x
_atom_site_fract_y
_atom_site_fract_z
_atom_site_U_iso_or_equiv
_atom_site_adp_type
_atom_site_occupancy
_atom_site_site_symmetry_order
_atom_site_calc_flag
_atom_site_refinement_flags_posn
Pt1 Pt 0.44475(2) 0.53300(2) 0.41264(2) 0.03084(6) Uani 1 1 d .
Pt2 Pt 0.64285(2) 0.35464(2) 0.44580(2) 0.03208(6) Uani 1 1 d .
O1 O 0.6152(3) 0.4968(2) 0.4428(2) 0.0316(7) Uani 1 1 d .
H1 H 0.6834 0.5422 0.4032 0.047 Uiso 1 1 calc R
O2 O 0.4661(3) 0.3878(2) 0.4318(2) 0.0380(8) Uani 1 1 d .
H2A H 0.4093 0.3474 0.4337 0.057 Uiso 1 1 calc R
O3 O 0.4358(3) 0.6689(2) 0.4132(2) 0.0335(8) Uani 1 1 d .
H3 H 0.4613 0.7279 0.3616 0.050 Uiso 1 1 calc R
N1 N 0.1910(4) 0.5004(4) 0.4267(4) 0.0545(13) Uani 1 1 d .
O11 O 0.2761(3) 0.5700(3) 0.3824(3) 0.0446(9) Uani 1 1 d .
O12 O 0.2064(4) 0.4274(4) 0.4962(4) 0.0746(14) Uani 1 1 d .
O13 O 0.1019(5) 0.5199(4) 0.3930(4) 0.0948(18) Uani 1 1 d .
N2 N 0.4980(6) 0.5622(5) 0.2080(5) 0.0791(18) Uani 1 1 d .
O21 O 0.5304(4) 0.5820(3) 0.2694(3) 0.0606(11) Uani 1 1 d .
O22 O 0.5522(5) 0.6047(5) 0.1223(3) 0.0925(18) Uani 1 1 d .
O23 O 0.4220(7) 0.4956(5) 0.2400(4) 0.126(3) Uani 1 1 d .
N3 N 0.7903(4) 0.4497(4) 0.2475(4) 0.0505(12) Uani 1 1 d .
O31 O 0.6985(3) 0.3867(3) 0.3012(2) 0.0433(9) Uani 1 1 d .
O32 O 0.8202(5) 0.4646(4) 0.1611(3) 0.0796(15) Uani 1 1 d .
O33 O 0.8359(4) 0.4861(3) 0.2858(3) 0.0610(12) Uani 1 1 d .
N4 N 0.5734(5) 0.1541(3) 0.5038(4) 0.0500(12) Uani 1 1 d .
O41 O 0.6635(3) 0.2150(3) 0.4478(3) 0.0512(10) Uani 1 1 d .
O42 O 0.5848(5) 0.0743(3) 0.4972(4) 0.0909(18) Uani 1 1 d .
O43 O 0.4858(5) 0.1808(4) 0.5564(4) 0.0935(19) Uani 1 1 d .
N5 N 0.9113(5) 0.2918(4) 0.4281(4) 0.0633(15) Uani 1 1 d .
O51 O 0.8106(3) 0.3291(3) 0.4779(3) 0.0443(9) Uani 1 1 d .
O52 O 0.9105(4) 0.2751(3) 0.3580(3) 0.0690(13) Uani 1 1 d .
O53 O 1.0049(5) 0.2765(6) 0.4583(4) 0.121(2) Uani 1 1 d .
N13 N 0.7403(4) -0.1738(3) 0.2855(3) 0.0373(10) Uani 1 1 d .
N15 N 0.8565(4) -0.2923(3) 0.2140(3) 0.0374(10) Uani 1 1 d .
O6 O 0.5991(4) -0.0872(3) 0.1960(3) 0.0528(10) Uani 1 1 d .
N6 N 0.8528(4) 0.1690(3) 0.2202(3) 0.0400(10) Uani 1 1 d .
N9 N 0.8615(4) -0.0061(3) 0.3188(3) 0.0438(11) Uani 1 1 d .
O4 O 1.0647(4) 0.1986(3) 0.1512(3) 0.0559(11) Uani 1 1 d .
N10 N 0.9092(4) 0.2925(3) 0.0785(3) 0.0411(10) Uani 1 1 d .
C9 C 0.7929(5) -0.1626(4) 0.3559(4) 0.0420(13) Uani 1 1 d .
H9 H 0.7620 -0.2117 0.4213 0.063 Uiso 1 1 calc R
N16 N 0.9549(4) 0.2742(3) -0.2514(3) 0.0390(10) Uani 1 1 d .
C2 C 0.7325(5) 0.2160(4) 0.2015(4) 0.0373(12) Uani 1 1 d .
H2 H 0.6822 0.2429 0.2508 0.056 Uiso 1 1 calc R
C13 C 0.8633(5) -0.2912(4) 0.1237(4) 0.0409(13) Uani 1 1 d .
N14 N 0.8335(4) 0.3198(3) -0.1306(3) 0.0442(11) Uani 1 1 d .
N7 N 0.6588(4) 0.1552(3) 0.1858(3) 0.0409(10) Uani 1 1 d .
C4 C 0.7438(5) -0.0536(4) 0.3497(4) 0.0401(12) Uani 1 1 d .
H4 H 0.6909 -0.0519 0.4125 0.060 Uiso 1 1 calc R
O5 O 0.5911(4) 0.1548(3) 0.0608(3) 0.0551(11) Uani 1 1 d .
C1 C 0.8671(5) 0.0934(4) 0.3115(4) 0.0448(14) Uani 1 1 d .
H1A H 0.9479 0.0994 0.3196 0.067 Uiso 1 1 calc R
H1B H 0.8008 0.1054 0.3641 0.067 Uiso 1 1 calc R
C7 C 0.6517(5) 0.1903(4) 0.0921(4) 0.0431(13) Uani 1 1 d .
N19 N 0.9790(4) -0.3351(3) 0.0917(3) 0.0401(10) Uani 1 1 d .
O9 O 0.7788(4) -0.2592(3) 0.0832(3) 0.0569(11) Uani 1 1 d .
O7 O 1.0760(3) -0.0474(3) 0.2871(3) 0.0589(11) Uani 1 1 d .
N11 N 0.7234(4) 0.2708(3) 0.0392(3) 0.0435(11) Uani 1 1 d .
N8 N 0.6741(4) -0.0208(3) 0.2792(3) 0.0385(10) Uani 1 1 d .
C5 C 0.9552(5) 0.2179(4) 0.1492(4) 0.0436(13) Uani 1 1 d .
C16 C 0.8400(5) 0.2663(4) -0.1867(4) 0.0430(13) Uani 1 1 d .
C10 C 0.6650(5) -0.0926(4) 0.2481(4) 0.0400(12) Uani 1 1 d .
O8 O 0.7530(4) 0.2190(3) -0.1771(3) 0.0560(11) Uani 1 1 d .
C14 C 0.7212(5) 0.3327(5) -0.0581(4) 0.0515(15) Uani 1 1 d .
H14A H 0.7110 0.4016 -0.0642 0.077 Uiso 1 1 calc R
H14B H 0.6481 0.3185 -0.0708 0.077 Uiso 1 1 calc R
C11 C 0.7409(5) -0.2688(4) 0.2775(4) 0.0402(13) Uani 1 1 d .
H11A H 0.7289 -0.3208 0.3415 0.060 Uiso 1 1 calc R
H11B H 0.6700 -0.2677 0.2534 0.060 Uiso 1 1 calc R
N12 N 0.9297(4) -0.1593(3) 0.3270(3) 0.0414(11) Uani 1 1 d .
C12 C 0.9669(5) -0.3405(4) 0.2466(4) 0.0360(12) Uani 1 1 d .
H12 H 0.9458 -0.3981 0.3075 0.054 Uiso 1 1 calc R
C6 C 0.7714(5) 0.2990(4) 0.1000(4) 0.0416(13) Uani 1 1 d .
H6 H 0.7353 0.3643 0.1012 0.062 Uiso 1 1 calc R
C15 C 0.9472(5) 0.3715(4) -0.1605(4) 0.0381(12) Uani 1 1 d .
H15 H 0.9296 0.4437 -0.1811 0.057 Uiso 1 1 calc R
C18 C 0.9918(5) 0.3600(4) -0.0071(4) 0.0462(14) Uani 1 1 d .
H18A H 0.9518 0.4266 -0.0215 0.069 Uiso 1 1 calc R
H18B H 1.0704 0.3605 0.0071 0.069 Uiso 1 1 calc R
C17 C 0.9851(5) 0.2460(4) -0.3345(4) 0.0437(13) Uani 1 1 d .
H17A H 0.9072 0.2337 -0.3423 0.065 Uiso 1 1 calc R
H17B H 1.0229 0.3010 -0.3921 0.065 Uiso 1 1 calc R
C3 C 0.5928(5) 0.0692(4) 0.2616(4) 0.0475(14) Uani 1 1 d .
H3A H 0.5590 0.0819 0.3212 0.071 Uiso 1 1 calc R
H3B H 0.5220 0.0598 0.2430 0.071 Uiso 1 1 calc R
C8 C 0.9658(5) -0.0681(4) 0.3075(4) 0.0456(14) Uani 1 1 d .

loop_
_atom_site_aniso_label
_atom_site_aniso_U_11
_atom_site_aniso_U_22
_atom_site_aniso_U_33
_atom_site_aniso_U_23
_atom_site_aniso_U_13
_atom_site_aniso_U_12
Pt1 0.03401(11) 0.03085(11) 0.03022(11) -0.01367(9) -0.00698(9) -0.00552(8)
Pt2 0.03214(11) 0.03109(11) 0.03585(12) -0.01795(9) -0.00297(9) -0.00670(8)
O1 0.0351(18) 0.0296(17) 0.0336(19) -0.0160(15) -0.0045(15) -0.0087(14)
O2 0.0338(19) 0.038(2) 0.049(2) -0.0226(18) -0.0091(17) -0.0086(15)
O3 0.041(2) 0.0286(18) 0.0264(18) -0.0103(15) -0.0020(15) -0.0044(15)
N1 0.038(3) 0.054(3) 0.070(4) -0.016(3) -0.021(3) -0.007(2)
O11 0.046(2) 0.036(2) 0.050(2) -0.0066(18) -0.0213(19) -0.0039(17)
O12 0.043(3) 0.070(3) 0.085(4) 0.009(3) -0.025(2) -0.017(2)
O13 0.063(3) 0.086(4) 0.126(5) -0.001(3) -0.057(3) -0.018(3)
N2 0.062(4) 0.107(6) 0.073(5) -0.045(4) -0.021(4) 0.014(4)
O21 0.052(3) 0.087(3) 0.051(3) -0.036(3) -0.006(2) -0.013(2)
O22 0.092(4) 0.146(5) 0.035(3) -0.029(3) -0.005(3) -0.032(4)
O23 0.172(6) 0.144(6) 0.091(4) -0.065(4) 0.002(4) -0.097(5)
N3 0.049(3) 0.056(3) 0.052(3) -0.031(3) 0.004(2) -0.021(2)
O31 0.047(2) 0.049(2) 0.036(2) -0.0193(18) 0.0014(17) -0.0212(18)
O32 0.102(4) 0.099(4) 0.042(3) -0.039(3) 0.014(3) -0.048(3)
O33 0.072(3) 0.066(3) 0.055(3) -0.031(2) -0.001(2) -0.036(2)
N4 0.049(3) 0.043(3) 0.054(3) -0.029(3) 0.015(2) -0.019(2)
O41 0.045(2) 0.039(2) 0.066(3) -0.028(2) 0.006(2) -0.0122(18)
O42 0.087(4) 0.058(3) 0.119(4) -0.059(3) 0.037(3) -0.037(3)
O43 0.084(4) 0.072(3) 0.108(4) -0.057(3) 0.049(3) -0.044(3)
N5 0.049(3) 0.080(4) 0.071(4) -0.044(3) -0.011(3) 0.001(3)
O51 0.031(2) 0.054(2) 0.051(2) -0.028(2) -0.0069(18) 0.0024(17)
O52 0.060(3) 0.087(3) 0.080(3) -0.059(3) -0.007(2) -0.006(2)
O53 0.061(4) 0.223(8) 0.124(5) -0.110(5) -0.047(4) 0.036(4)
N13 0.035(2) 0.042(3) 0.039(3) -0.020(2) -0.005(2) -0.009(2)
N15 0.037(2) 0.046(3) 0.037(2) -0.021(2) -0.010(2) -0.008(2)
O6 0.054(2) 0.057(3) 0.058(3) -0.023(2) -0.025(2) -0.007(2)
N6 0.039(3) 0.048(3) 0.036(3) -0.018(2) -0.005(2) -0.012(2)
N9 0.042(3) 0.040(3) 0.055(3) -0.026(2) -0.002(2) -0.016(2)
O4 0.038(2) 0.076(3) 0.054(3) -0.024(2) -0.008(2) -0.016(2)
N10 0.042(3) 0.044(3) 0.036(3) -0.015(2) -0.002(2) -0.014(2)
C9 0.044(3) 0.045(3) 0.040(3) -0.019(3) -0.003(3) -0.017(3)
N16 0.038(2) 0.041(2) 0.044(3) -0.018(2) -0.011(2) -0.010(2)
C2 0.037(3) 0.041(3) 0.037(3) -0.022(3) -0.001(2) -0.006(2)
C13 0.040(3) 0.040(3) 0.042(3) -0.015(3) -0.004(3) -0.014(2)
N14 0.037(3) 0.056(3) 0.040(3) -0.014(2) -0.007(2) -0.017(2)
N7 0.035(2) 0.046(3) 0.043(3) -0.017(2) -0.006(2) -0.012(2)
C4 0.039(3) 0.047(3) 0.036(3) -0.019(3) -0.004(2) -0.008(2)
O5 0.051(2) 0.064(3) 0.059(3) -0.026(2) -0.015(2) -0.017(2)
C1 0.051(3) 0.051(3) 0.045(3) -0.029(3) -0.008(3) -0.014(3)
C7 0.033(3) 0.048(3) 0.050(4) -0.024(3) -0.006(3) -0.003(2)
N19 0.040(3) 0.049(3) 0.038(3) -0.021(2) -0.009(2) -0.012(2)
O9 0.044(2) 0.084(3) 0.053(3) -0.030(2) -0.020(2) -0.004(2)
O7 0.037(2) 0.067(3) 0.083(3) -0.034(2) -0.015(2) -0.013(2)
N11 0.041(3) 0.049(3) 0.042(3) -0.016(2) -0.010(2) -0.012(2)
N8 0.034(2) 0.037(2) 0.047(3) -0.019(2) -0.008(2) -0.0042(19)
C5 0.049(3) 0.054(3) 0.036(3) -0.025(3) -0.005(3) -0.015(3)
C16 0.046(3) 0.038(3) 0.045(3) -0.007(3) -0.019(3) -0.010(3)
C10 0.035(3) 0.044(3) 0.039(3) -0.014(3) -0.001(2) -0.016(2)
O8 0.050(2) 0.070(3) 0.057(3) -0.019(2) -0.018(2) -0.028(2)
C14 0.036(3) 0.066(4) 0.050(4) -0.022(3) -0.006(3) -0.005(3)
C11 0.041(3) 0.044(3) 0.038(3) -0.014(3) -0.005(2) -0.020(2)
N12 0.038(2) 0.047(3) 0.047(3) -0.019(2) -0.016(2) -0.007(2)
C12 0.040(3) 0.036(3) 0.035(3) -0.013(2) -0.009(2) -0.011(2)
C6 0.037(3) 0.042(3) 0.051(4) -0.026(3) -0.006(3) -0.005(2)
C15 0.038(3) 0.033(3) 0.045(3) -0.014(2) -0.008(2) -0.011(2)
C18 0.051(3) 0.052(3) 0.043(3) -0.024(3) -0.004(3) -0.022(3)
C17 0.046(3) 0.049(3) 0.046(3) -0.020(3) -0.021(3) -0.006(3)
C3 0.039(3) 0.057(4) 0.045(3) -0.025(3) 0.005(3) -0.016(3)
C8 0.048(3) 0.050(3) 0.041(3) -0.017(3) -0.007(3) -0.019(3)

loop_
_atom_type_symbol
_atom_type_description
_atom_type_scat_dispersion_real
_atom_type_scat_dispersion_imag
_atom_type_scat_source
C C 0.0033 0.0016 'International Tables Vol C Tables 4.2.6.8 and 6.1.1.4'
H H 0.0000 0.0000 'International Tables Vol C Tables 4.2.6.8 and 6.1.1.4'
N N 0.0061 0.0033 'International Tables Vol C Tables 4.2.6.8 and 6.1.1.4'
O O 0.0106 0.0060 'International Tables Vol C Tables 4.2.6.8 and 6.1.1.4'
Pt Pt -1.7033 8.3905 'International Tables Vol C Tables 4.2.6.8 and 6.1.1.4'

loop_
_geom_angle_atom_site_label_1
_geom_angle_atom_site_label_2
_geom_angle_atom_site_label_3
_geom_angle
_geom_angle_site_symmetry_1
_geom_angle_site_symmetry_3
O1 Pt1 Pt1 40.57(9) . 2_666
O1 Pt1 Pt1 40.59(9) 2_666 2_666
O1 Pt1 Pt2 40.63(8) 2_666 2_666
O1 Pt1 Pt2 90.17(8) . 2_666
O1 Pt1 Pt2 40.72(8) . .
O1 Pt1 Pt2 90.29(9) 2_666 .
O1 Pt1 O1 81.16(14) 2_666 .
O2 Pt1 Pt1 85.11(9) . 2_666
O2 Pt1 Pt2 39.36(9) . .
O2 Pt1 Pt2 133.44(10) . 2_666
O2 Pt1 O1 92.82(13) . 2_666
O2 Pt1 O1 79.72(12) . .
O3 Pt1 Pt1 85.04(9) . 2_666
O3 Pt1 Pt2 39.35(9) . 2_666
O3 Pt1 Pt2 133.51(9) . .
O3 Pt1 O1 79.63(12) . 2_666
O3 Pt1 O1 92.79(12) . .
O3 Pt1 O2 170.16(13) . .
O3 Pt1 O11 86.77(14) . .
O3 Pt1 O21 91.03(15) . .
O11 Pt1 Pt1 139.47(11) . 2_666
O11 Pt1 Pt2 89.58(11) . 2_666
O11 Pt1 Pt2 139.72(10) . .
O11 Pt1 O1 98.89(14) . 2_666
O11 Pt1 O1 179.54(12) . .
O11 Pt1 O2 100.73(13) . .
O11 Pt1 O21 89.10(16) . .
O21 Pt1 Pt1 130.62(12) . 2_666
O21 Pt1 Pt2 89.94(13) . .
O21 Pt1 Pt2 130.34(12) . 2_666
O21 Pt1 O1 167.28(14) . 2_666
O21 Pt1 O1 90.77(15) . .
O21 Pt1 O2 95.41(16) . .
Pt1 Pt2 Pt1 59.557(11) . 2_666
O1 Pt2 Pt1 40.26(9) . .
O1 Pt2 Pt1 40.17(9) . 2_666
O2 Pt2 Pt1 39.76(9) . .
O2 Pt2 Pt1 84.78(9) . 2_666
O2 Pt2 O1 79.67(12) . .
O2 Pt2 O3 86.05(14) . 2_666
O2 Pt2 O31 86.25(14) . .
O2 Pt2 O41 98.12(14) . .
O2 Pt2 O51 170.66(14) . .
O3 Pt2 Pt1 38.94(9) 2_666 2_666
O3 Pt2 Pt1 84.26(9) 2_666 .
O3 Pt2 O1 78.77(13) 2_666 .
O3 Pt2 O31 172.15(14) 2_666 .
O3 Pt2 O41 101.28(14) 2_666 .
O3 Pt2 O51 85.75(14) 2_666 .
O31 Pt2 Pt1 138.49(10) . 2_666
O31 Pt2 Pt1 88.85(11) . .
O31 Pt2 O1 98.33(13) . .
O41 Pt2 Pt1 137.52(11) . .
O41 Pt2 Pt1 140.08(11) . 2_666
O41 Pt2 O1 177.79(14) . .
O41 Pt2 O31 81.33(15) . .
O41 Pt2 O51 87.86(15) . .
O51 Pt2 Pt1 134.61(10) . .
O51 Pt2 Pt1 86.04(10) . 2_666
O51 Pt2 O1 94.35(13) . .
O51 Pt2 O31 101.80(15) . .
Pt1 O1 Pt1 98.84(14) 2_666 .
Pt1 O1 Pt2 99.21(13) 2_666 .
Pt1 O1 Pt2 99.02(12) . .
Pt2 O2 Pt1 100.88(13) . .
Pt1 O3 Pt2 101.71(14) . 2_666
O12 N1 O11 119.8(4) . .
O13 N1 O11 113.8(5) . .
O13 N1 O12 126.3(5) . .
N1 O11 Pt1 117.1(3) . .
O22 N2 O21 116.7(7) . .
O22 N2 O23 125.4(7) . .
O23 N2 O21 117.6(7) . .
N2 O21 Pt1 124.5(4) . .
O32 N3 O31 114.3(4) . .
O33 N3 O31 119.8(5) . .
O33 N3 O32 126.0(5) . .
N3 O31 Pt2 117.9(3) . .
O42 N4 O41 117.2(5) . .
O43 N4 O41 118.7(4) . .
O43 N4 O42 124.1(5) . .
N4 O41 Pt2 119.3(3) . .
O52 N5 O51 122.6(5) . .
O52 N5 O53 123.6(6) . .
O53 N5 O51 113.8(5) . .
N5 O51 Pt2 121.1(3) . .
C10 N13 C9 111.7(4) . .
C10 N13 C11 123.4(4) . .
C11 N13 C9 122.9(4) . .
C13 N15 C11 123.1(4) . .
C13 N15 C12 112.8(4) . .
C12 N15 C11 122.7(4) . .
C1 N6 C2 124.8(4) . .
C5 N6 C2 112.5(4) . .
C5 N6 C1 121.4(5) . .
C1 N9 C4 123.2(5) . .
C8 N9 C4 113.4(4) . .
C8 N9 C1 123.0(4) . .
C5 N10 C6 113.5(4) . .
C5 N10 C18 122.0(5) . .
C18 N10 C6 124.4(5) . .
N13 C9 C4 102.2(4) . .
N12 C9 N13 114.6(4) . .
N12 C9 C4 103.7(4) . .
C16 N16 C12 112.6(4) . 2_755
C16 N16 C17 123.9(4) . .
C17 N16 C12 121.1(4) . 2_755
N6 C2 C6 103.7(4) . .
N7 C2 N6 114.6(4) . .
N7 C2 C6 102.4(4) . .
N19 C13 N15 107.4(4) . .
O9 C13 N15 124.9(5) . .
O9 C13 N19 127.6(5) . .
C16 N14 C14 124.1(4) . .
C16 N14 C15 112.1(4) . .
C14 N14 C15 123.4(4) . .
C2 N7 C3 124.6(4) . .
C7 N7 C2 112.5(4) . .
C7 N7 C3 122.8(4) . .
N9 C4 C9 101.8(4) . .
N8 C4 N9 115.0(4) . .
N8 C4 C9 103.3(4) . .
N9 C1 N6 113.8(4) . .
O5 C7 N7 125.5(5) . .
O5 C7 N11 125.7(5) . .
N11 C7 N7 108.8(4) . .
C13 N19 C15 113.5(4) . 2_755
C13 N19 C18 121.3(4) . 2_755
C15 N19 C18 123.9(5) 2_755 2_755
C7 N11 C14 122.2(5) . .
C7 N11 C6 111.5(4) . .
C14 N11 C6 124.4(4) . .
C4 N8 C3 123.1(4) . .
C10 N8 C4 113.4(4) . .
C10 N8 C3 121.5(4) . .
O4 C5 N6 125.6(6) . .
O4 C5 N10 127.0(5) . .
N10 C5 N6 107.4(5) . .
N16 C16 N14 109.3(4) . .
O8 C16 N16 126.8(5) . .
O8 C16 N14 123.9(5) . .
O6 C10 N13 124.8(5) . .
O6 C10 N8 126.4(5) . .
N8 C10 N13 108.8(4) . .
N11 C14 N14 114.0(5) . .
N15 C11 N13 113.0(4) . .
C17 N12 C9 123.4(4) 2_755 .
C8 N12 C9 111.8(5) . .
C8 N12 C17 124.0(4) . 2_755
N15 C12 N16 114.4(4) . 2_755
N15 C12 C15 103.2(4) . 2_755
N16 C12 C15 102.9(4) 2_755 2_755
N10 C6 C2 102.7(4) . .
N11 C6 N10 114.6(4) . .
N11 C6 C2 104.4(4) . .
N14 C15 C12 103.1(4) . 2_755
N19 C15 N14 114.5(4) 2_755 .
N19 C15 C12 103.1(4) 2_755 2_755
N19 C18 N10 114.1(4) 2_755 .
N12 C17 N16 113.5(4) 2_755 .
N8 C3 N7 112.6(4) . .
N9 C8 N12 109.3(4) . .
O7 C8 N9 125.9(5) . .
O7 C8 N12 124.7(6) . .

loop_
_geom_bond_atom_site_label_1
_geom_bond_atom_site_label_2
_geom_bond_distance
_geom_bond_site_symmetry_2
Pt1 O1 2.026(3) .
Pt1 O1 2.025(3) 2_666
Pt1 O2 2.016(3) .
Pt1 O3 1.990(3) .
Pt1 O11 2.007(3) .
Pt1 O21 2.012(4) .
Pt2 O1 2.045(3) .
Pt2 O2 1.999(3) .
Pt2 O3 2.007(3) 2_666
Pt2 O31 2.021(3) .
Pt2 O41 2.017(3) .
Pt2 O51 2.017(3) .
O1 Pt1 2.025(3) 2_666
O3 Pt2 2.007(3) 2_666
N1 O11 1.339(6) .
N1 O12 1.215(6) .
N1 O13 1.203(6) .
N2 O21 1.273(7) .
N2 O22 1.226(7) .
N2 O23 1.250(8) .
N3 O31 1.335(5) .
N3 O32 1.221(6) .
N3 O33 1.205(5) .
N4 O41 1.309(5) .
N4 O42 1.202(5) .
N4 O43 1.183(6) .
N5 O51 1.319(6) .
N5 O52 1.219(6) .
N5 O53 1.225(6) .
N13 C9 1.471(6) .
N13 C10 1.364(7) .
N13 C11 1.454(6) .
N15 C13 1.384(6) .
N15 C11 1.441(6) .
N15 C12 1.437(6) .
O6 C10 1.230(6) .
N6 C2 1.453(6) .
N6 C1 1.450(7) .
N6 C5 1.380(6) .
N9 C4 1.447(6) .
N9 C1 1.435(6) .
N9 C8 1.355(7) .
O4 C5 1.208(6) .
N10 C5 1.367(7) .
N10 C6 1.457(6) .
N10 C18 1.451(6) .
C9 C4 1.575(7) .
C9 N12 1.449(6) .
N16 C16 1.347(7) .
N16 C12 1.456(5) 2_755
N16 C17 1.444(6) .
C2 N7 1.450(6) .
C2 C6 1.546(7) .
C13 N19 1.373(7) .
C13 O9 1.218(6) .
N14 C16 1.376(6) .
N14 C14 1.442(7) .
N14 C15 1.445(6) .
N7 C7 1.367(7) .
N7 C3 1.457(6) .
C4 N8 1.424(6) .
O5 C7 1.227(6) .
C7 N11 1.364(6) .
N19 C15 1.432(6) 2_755
N19 C18 1.437(6) 2_755
O7 C8 1.228(6) .
N11 C14 1.430(7) .
N11 C6 1.442(6) .
N8 C10 1.359(6) .
N8 C3 1.443(7) .
C16 O8 1.229(6) .
N12 C17 1.436(7) 2_755
N12 C8 1.358(6) .
C12 N16 1.456(5) 2_755
C12 C15 1.570(7) 2_755
C15 N19 1.432(6) 2_755
C15 C12 1.570(7) 2_755
C18 N19 1.437(6) 2_755
C17 N12 1.436(7) 2_755

loop_
_geom_torsion_atom_site_label_1
_geom_torsion_atom_site_label_2
_geom_torsion_atom_site_label_3
_geom_torsion_atom_site_label_4
_geom_torsion
_geom_torsion_site_symmetry_1
_geom_torsion_site_symmetry_4
O12 N1 O11 Pt1 15.1(7) . .
O13 N1 O11 Pt1 -167.1(5) . .
O22 N2 O21 Pt1 173.7(5) . .
O23 N2 O21 Pt1 -12.0(9) . .
O32 N3 O31 Pt2 179.1(4) . .
O33 N3 O31 Pt2 -0.8(7) . .
O42 N4 O41 Pt2 174.3(5) . .
O43 N4 O41 Pt2 -4.8(8) . .
O52 N5 O51 Pt2 3.4(8) . .
O53 N5 O51 Pt2 -177.2(5) . .
N13 C9 C4 N9 -119.8(4) . .
N13 C9 C4 N8 -0.3(5) . .
N13 C9 N12 C17 -78.2(6) . 2_755
N13 C9 N12 C8 111.7(5) . .
N15 C13 N19 C15 2.6(5) . 2_755
N15 C13 N19 C18 170.1(4) . 2_755
N6 C2 N7 C7 -111.0(5) . .
N6 C2 N7 C3 72.4(6) . .
N6 C2 C6 N10 -4.3(4) . .
N6 C2 C6 N11 115.6(4) . .
N9 C4 N8 C10 114.6(5) . .
N9 C4 N8 C3 -81.2(6) . .
C9 N13 C10 O6 -171.9(5) . .
C9 N13 C10 N8 7.2(6) . .
C9 N13 C11 N15 -86.5(6) . .
C9 C4 N8 C10 4.7(5) . .
C9 C4 N8 C3 168.8(4) . .
C9 N12 C8 N9 -1.5(6) . .
C9 N12 C8 O7 175.5(5) . .
C2 N6 C1 N9 89.3(6) . .
C2 N6 C5 O4 174.0(5) . .
C2 N6 C5 N10 -4.6(5) . .
C2 N7 C7 O5 -176.9(5) . .
C2 N7 C7 N11 3.3(6) . .
C2 N7 C3 N8 -85.0(6) . .
C13 N15 C11 N13 -108.7(5) . .
C13 N15 C12 N16 111.7(5) . 2_755
C13 N15 C12 C15 0.8(5) . 2_755
N7 C2 C6 N10 -123.8(4) . .
N7 C2 C6 N11 -4.0(5) . .
N7 C7 N11 C14 -171.0(5) . .
N7 C7 N11 C6 -6.1(6) . .
C4 N9 C1 N6 -84.8(6) . .
C4 N9 C8 O7 -175.7(5) . .
C4 N9 C8 N12 1.3(6) . .
C4 C9 N12 C17 171.2(4) . 2_755
C4 C9 N12 C8 1.1(6) . .
C4 N8 C10 N13 -7.5(6) . .
C4 N8 C10 O6 171.5(5) . .
C4 N8 C3 N7 91.5(6) . .
O5 C7 N11 C14 9.2(9) . .
O5 C7 N11 C6 174.1(5) . .
C1 N6 C2 N7 -76.4(6) . .
C1 N6 C2 C6 172.8(4) . .
C1 N6 C5 O4 6.4(8) . .
C1 N6 C5 N10 -172.3(4) . .
C1 N9 C4 C9 -173.8(5) . .
C1 N9 C4 N8 75.3(6) . .
C1 N9 C8 O7 -2.4(9) . .
C1 N9 C8 N12 174.5(5) . .
C7 N7 C3 N8 98.7(6) . .
C7 N11 C14 N14 -106.6(6) . .
C7 N11 C6 N10 117.8(5) . .
C7 N11 C6 C2 6.3(6) . .
O9 C13 N19 C15 -175.4(5) . 2_755
O9 C13 N19 C18 -8.0(8) . 2_755
C5 N6 C2 N7 116.5(5) . .
C5 N6 C2 C6 5.6(5) . .
C5 N6 C1 N9 -104.6(5) . .
C5 N10 C6 C2 1.9(5) . .
C5 N10 C6 N11 -110.6(5) . .
C5 N10 C18 N19 99.2(6) . 2_755
C16 N16 C17 N12 -110.4(5) . 2_755
C16 N14 C14 N11 102.3(6) . .
C16 N14 C15 N19 -112.3(5) . 2_755
C16 N14 C15 C12 -1.1(6) . 2_755
C10 N13 C9 C4 -4.1(5) . .
C10 N13 C9 N12 -115.6(5) . .
C10 N13 C11 N15 110.7(5) . .
C10 N8 C3 N7 -105.6(5) . .
C14 N14 C16 N16 175.9(5) . .
C14 N14 C16 O8 -4.5(9) . .
C14 N14 C15 N19 74.6(6) . 2_755
C14 N14 C15 C12 -174.2(5) . 2_755
C14 N11 C6 N10 -77.7(6) . .
C14 N11 C6 C2 170.8(5) . .
C11 N13 C9 C4 -168.7(4) . .
C11 N13 C9 N12 79.8(6) . .
C11 N13 C10 O6 -7.4(8) . .
C11 N13 C10 N8 171.7(4) . .
C11 N15 C13 N19 -168.5(4) . .
C11 N15 C13 O9 9.5(8) . .
C11 N15 C12 N16 -81.7(6) . 2_755
C11 N15 C12 C15 167.3(4) . 2_755
N12 C9 C4 N9 -0.3(5) . .
N12 C9 C4 N8 119.2(4) . .
C12 N15 C13 N19 -2.0(5) . .
C12 N15 C13 O9 176.0(5) . .
C12 N15 C11 N13 86.1(6) . .
C12 N16 C16 N14 -3.5(6) 2_755 .
C12 N16 C16 O8 176.9(5) 2_755 .
C12 N16 C17 N12 88.4(6) 2_755 2_755
C6 N10 C5 N6 1.5(6) . .
C6 N10 C5 O4 -177.1(5) . .
C6 N10 C18 N19 -83.4(6) . 2_755
C6 C2 N7 C7 0.6(6) . .
C6 C2 N7 C3 -176.0(5) . .
C6 N11 C14 N14 90.5(6) . .
C15 N14 C16 N16 2.9(6) . .
C15 N14 C16 O8 -177.5(5) . .
C15 N14 C14 N11 -85.4(6) . .
C18 N10 C5 N6 179.1(4) . .
C18 N10 C5 O4 0.5(8) . .
C18 N10 C6 C2 -175.7(4) . .
C18 N10 C6 N11 71.8(6) . .
C17 N16 C16 N14 -166.1(5) . .
C17 N16 C16 O8 14.3(9) . .
C17 N12 C8 N9 -171.5(5) 2_755 .
C17 N12 C8 O7 5.5(9) 2_755 .
C3 N7 C7 O5 -0.2(9) . .
C3 N7 C7 N11 180.0(5) . .
C3 N8 C10 N13 -172.0(4) . .
C3 N8 C10 O6 7.1(8) . .
C8 N9 C4 C9 -0.5(6) . .
C8 N9 C4 N8 -111.4(5) . .
C8 N9 C1 N6 102.6(6) . .
C8 N9 C1 N6 102.6(6) . .
C8 N9 C1 N6 102.6(6) . .
C8 N9 C1 N6 102.6(6) . .

loop_
_platon_squeeze_void_nr
_platon_squeeze_void_average_x
_platon_squeeze_void_average_y
_platon_squeeze_void_average_z
_platon_squeeze_void_volume
_platon_squeeze_void_count_electrons
1 -0.009 -0.002 -0.004 693 248
